data_7201611
loop_
_publ_author_name
'Arnold, Kenny'
'Batsanov, Andrei S.'
'Davies, Bryan'
'Whiting, Andrew'

_publ_section_title
;
 Synthesis, evaluation and application of novel bifunctional
 N,N-di-isopropylbenzylamineboronic acid catalysts for direct amide
 formation between carboxylic acids and amines
;
_journal_issue 1
_journal_name_full 'Green Chemistry'
_journal_page_first 124
_journal_paper_doi 10.1039/b712008g
_journal_volume 10
_journal_year 2008
_chemical_formula_moiety 'C14 H21 B F3 N O2'
_chemical_formula_sum 'C14 H21 B F3 N O2'
_chemical_formula_weight 303.13
_chemical_melting_point 389
_chemical_name_common 'N,N-Diisopropyl-5-trifluoromethylbenzylamine-2-boronic acid'
_chemical_name_systematic
; N,N-Diisopropyl-5-trifluoromethylbenzylamine-2-boronic
acid
;
_space_group_IT_number 14
_symmetry_cell_setting monoclinic
_symmetry_space_group_name_Hall '-P 2ybc'
_symmetry_space_group_name_H-M 'P 1 21/c 1'
_atom_sites_solution_hydrogens difmap
_atom_sites_solution_primary direct
_atom_sites_solution_secondary difmap
_audit_creation_method SHELXL-97
_cell_angle_alpha 90.00
_cell_angle_beta 105.71(1)
_cell_angle_gamma 90.00
_cell_formula_units_Z 4
_cell_length_a 15.4653(18)
_cell_length_b 7.7851(9)
_cell_length_c 13.2548(15)
_cell_measurement_reflns_used 5776
_cell_measurement_temperature 120(2)
_cell_measurement_theta_max 28.99
_cell_measurement_theta_min 2.74
_cell_volume 1536.2(3)
_computing_cell_refinement 'SAINT version 6.45A (Bruker, 2003)'
_computing_data_collection 'SMART version 5.049 (Bruker, 1998)'
_computing_data_reduction 'SAINT version 6.45A (Bruker, 2003)'
_computing_molecular_graphics 'SHELXTL version 6.14 (Bruker, 2003)'
_computing_publication_material 'SHELXTL version 6.14 (Bruker, 2003)'
_computing_structure_refinement 'SHELXTL version 6.14 (Bruker, 2003)'
_computing_structure_solution 'SHELXTL version 6.14 (Bruker, 2003)'
_diffrn_ambient_temperature 120(2)
_diffrn_detector_area_resol_mean 8
_diffrn_measured_fraction_theta_full 0.996
_diffrn_measured_fraction_theta_max 0.996
_diffrn_measurement_device_type 'Siemens 1K CCD area detector'
_diffrn_measurement_method '\w scans'
_diffrn_radiation_monochromator graphite
_diffrn_radiation_source 'fine-focus sealed tube'
_diffrn_radiation_type MoK\a
_diffrn_radiation_wavelength 0.71073
_diffrn_reflns_av_R_equivalents 0.0398
_diffrn_reflns_av_sigmaI/netI 0.0320
_diffrn_reflns_limit_h_max 21
_diffrn_reflns_limit_h_min -21
_diffrn_reflns_limit_k_max 8
_diffrn_reflns_limit_k_min -10
_diffrn_reflns_limit_l_max 18
_diffrn_reflns_limit_l_min -17
_diffrn_reflns_number 12199
_diffrn_reflns_theta_full 28.99
_diffrn_reflns_theta_max 28.99
_diffrn_reflns_theta_min 1.37
_diffrn_standards_number 0
_exptl_absorpt_coefficient_mu 0.109
_exptl_absorpt_correction_type none
_exptl_crystal_colour colourless
_exptl_crystal_density_diffrn 1.311
_exptl_crystal_density_method 'not measured'
_exptl_crystal_description parallelepip
_exptl_crystal_F_000 640
_exptl_crystal_size_max 0.65
_exptl_crystal_size_mid 0.27
_exptl_crystal_size_min 0.13
_refine_diff_density_max 0.372
_refine_diff_density_min -0.220
_refine_diff_density_rms 0.042
_refine_ls_extinction_method none
_refine_ls_goodness_of_fit_ref 1.026
_refine_ls_hydrogen_treatment refall
_refine_ls_matrix_type full
_refine_ls_number_parameters 274
_refine_ls_number_reflns 4059
_refine_ls_number_restraints 0
_refine_ls_restrained_S_all 1.026
_refine_ls_R_factor_all 0.0563
_refine_ls_R_factor_gt 0.0420
_refine_ls_shift/su_max 0.000
_refine_ls_shift/su_mean 0.000
_refine_ls_structure_factor_coef Fsqd
_refine_ls_weighting_details 'calc w=1/[\s^2^(Fo^2^)+(0.0537P)^2^+0.4413P] where P=(Fo^2^+2Fc^2^)/3'
_refine_ls_weighting_scheme calc
_refine_ls_wR_factor_gt 0.1045
_refine_ls_wR_factor_ref 0.1119
_reflns_number_gt 3248
_reflns_number_total 4059
_reflns_threshold_expression I>2\s(I)
_cod_data_source_file b712008g.txt
_cod_data_source_block (10)
_cod_depositor_comments
;
The following automatic conversions were performed:
'_symmetry_cell_setting' value 'Monoclinic' changed to 'monoclinic'
according to '/home/saulius/struct/CIF-dictionaries/cif_core.dic'
dictionary named 'cif_core.dic' version 2.4.1 from 2010-06-29.

Automatic conversion script
Id: cif_fix_enum 1527 2010-12-29 10:47:43Z saulius 
;
_cod_original_sg_symbol_H-M 'P 21/c'
_cod_database_code 7201611

loop_
_symmetry_equiv_pos_as_xyz
'x, y, z'
'-x, y+1/2, -z+1/2'
'-x, -y, -z'
'x, -y-1/2, z-1/2'

loop_
_atom_site_label
_atom_site_type_symbol
_atom_site_fract_x
_atom_site_fract_y
_atom_site_fract_z
_atom_site_U_iso_or_equiv
_atom_site_adp_type
_atom_site_occupancy
_atom_site_symmetry_multiplicity
_atom_site_calc_flag
_atom_site_refinement_flags
_atom_site_disorder_assembly
_atom_site_disorder_group
F1 F -0.04871(6) 0.19887(15) 0.25827(8) 0.0519(3) Uani 1 1 d . . .
F2 F -0.03995(6) 0.36853(14) 0.13451(9) 0.0590(3) Uani 1 1 d . . .
F3 F -0.00168(6) 0.10517(14) 0.13111(9) 0.0558(3) Uani 1 1 d . . .
O1 O 0.42355(5) 0.54575(11) 0.38103(7) 0.02086(19) Uani 1 1 d . . .
H01 H 0.3940(13) 0.592(3) 0.3138(16) 0.051(5) Uiso 1 1 d . . .
O2 O 0.40227(6) 0.36640(12) 0.51644(7) 0.0239(2) Uani 1 1 d . . .
H02 H 0.4535(13) 0.400(2) 0.5481(15) 0.042(5) Uiso 1 1 d . . .
N N 0.33121(6) 0.62897(12) 0.19055(7) 0.0176(2) Uani 1 1 d . . .
B B 0.37216(8) 0.43470(17) 0.41867(10) 0.0185(3) Uani 1 1 d . . .
C1 C 0.24101(8) 0.39282(14) 0.24273(9) 0.0183(2) Uani 1 1 d . . .
C2 C 0.27388(7) 0.38147(14) 0.35321(9) 0.0182(2) Uani 1 1 d . . .
C3 C 0.21545(8) 0.32020(16) 0.40924(10) 0.0226(2) Uani 1 1 d . . .
H3 H 0.2368(10) 0.312(2) 0.4869(12) 0.024(4) Uiso 1 1 d . . .
C4 C 0.12719(8) 0.27287(17) 0.36044(11) 0.0261(3) Uani 1 1 d . . .
H4 H 0.0885(11) 0.233(2) 0.4002(13) 0.031(4) Uiso 1 1 d . . .
C5 C 0.09671(8) 0.28502(16) 0.25274(10) 0.0245(3) Uani 1 1 d . . .
C6 C 0.15302(8) 0.34364(15) 0.19437(10) 0.0222(2) Uani 1 1 d . . .
H6 H 0.1316(11) 0.355(2) 0.1182(13) 0.031(4) Uiso 1 1 d . . .
C7 C 0.29767(8) 0.45064(15) 0.17162(9) 0.0201(2) Uani 1 1 d . . .
H71 H 0.3515(10) 0.3769(19) 0.1829(11) 0.021(3) Uiso 1 1 d . . .
H72 H 0.2614(9) 0.4353(18) 0.0989(11) 0.018(3) Uiso 1 1 d . . .
C8 C 0.39251(9) 0.67397(16) 0.12391(10) 0.0232(3) Uani 1 1 d . . .
H8 H 0.3939(9) 0.7999(19) 0.1202(11) 0.019(3) Uiso 1 1 d . . .
C9 C 0.48805(9) 0.61623(19) 0.17775(12) 0.0310(3) Uani 1 1 d . . .
H91 H 0.5109(12) 0.676(2) 0.2481(15) 0.043(5) Uiso 1 1 d . . .
H92 H 0.5272(12) 0.648(2) 0.1316(14) 0.042(5) Uiso 1 1 d . . .
H93 H 0.4922(11) 0.491(2) 0.1858(13) 0.040(5) Uiso 1 1 d . . .
C10 C 0.36478(12) 0.6045(2) 0.01183(11) 0.0357(3) Uani 1 1 d . . .
H101 H 0.3712(12) 0.477(3) 0.0111(14) 0.043(5) Uiso 1 1 d . . .
H102 H 0.4046(11) 0.657(2) -0.0257(13) 0.037(4) Uiso 1 1 d . . .
H103 H 0.3032(13) 0.633(2) -0.0255(14) 0.045(5) Uiso 1 1 d . . .
C11 C 0.25743(8) 0.75506(15) 0.18702(10) 0.0208(2) Uani 1 1 d . . .
H11 H 0.2263(10) 0.7100(19) 0.2367(11) 0.021(3) Uiso 1 1 d . . .
C12 C 0.29520(9) 0.92955(17) 0.22834(11) 0.0257(3) Uani 1 1 d . . .
H121 H 0.3429(11) 0.917(2) 0.2925(13) 0.031(4) Uiso 1 1 d . . .
H122 H 0.3179(10) 0.995(2) 0.1756(12) 0.032(4) Uiso 1 1 d . . .
H123 H 0.2466(12) 0.995(2) 0.2414(14) 0.045(5) Uiso 1 1 d . . .
C13 C 0.18820(10) 0.7746(2) 0.08090(12) 0.0354(3) Uani 1 1 d . . .
H131 H 0.2150(12) 0.834(2) 0.0289(14) 0.043(5) Uiso 1 1 d . . .
H132 H 0.1615(14) 0.663(3) 0.0544(16) 0.056(5) Uiso 1 1 d . . .
H133 H 0.1401(14) 0.848(3) 0.0892(16) 0.055(5) Uiso 1 1 d . . .
C14 C 0.00183(9) 0.23892(19) 0.19500(12) 0.0338(3) Uani 1 1 d . . .

loop_
_atom_site_aniso_label
_atom_site_aniso_U_11
_atom_site_aniso_U_22
_atom_site_aniso_U_33
_atom_site_aniso_U_23
_atom_site_aniso_U_13
_atom_site_aniso_U_12
F1 0.0209(4) 0.0701(7) 0.0635(6) 0.0027(5) 0.0096(4) -0.0121(4)
F2 0.0308(5) 0.0505(6) 0.0744(7) 0.0180(5) -0.0222(5) -0.0066(4)
F3 0.0350(5) 0.0556(6) 0.0703(7) -0.0278(5) 0.0030(5) -0.0181(5)
O1 0.0186(4) 0.0226(4) 0.0187(4) 0.0029(3) 0.0004(3) -0.0025(3)
O2 0.0211(4) 0.0283(5) 0.0191(4) 0.0039(3) 0.0001(3) -0.0040(4)
N 0.0193(5) 0.0162(5) 0.0171(4) 0.0006(4) 0.0047(4) 0.0002(4)
B 0.0183(6) 0.0171(6) 0.0193(6) -0.0012(5) 0.0035(5) 0.0010(5)
C1 0.0199(5) 0.0136(5) 0.0205(5) -0.0005(4) 0.0042(4) 0.0002(4)
C2 0.0181(5) 0.0143(5) 0.0208(5) 0.0001(4) 0.0027(4) 0.0008(4)
C3 0.0229(6) 0.0215(6) 0.0226(6) 0.0034(5) 0.0048(5) -0.0002(5)
C4 0.0217(6) 0.0250(6) 0.0322(7) 0.0052(5) 0.0083(5) -0.0026(5)
C5 0.0175(5) 0.0196(6) 0.0325(7) 0.0008(5) 0.0003(5) -0.0019(4)
C6 0.0218(6) 0.0188(6) 0.0225(6) -0.0006(5) 0.0001(5) -0.0007(4)
C7 0.0246(6) 0.0170(5) 0.0185(6) -0.0023(4) 0.0056(4) -0.0011(4)
C8 0.0301(6) 0.0198(6) 0.0224(6) 0.0024(5) 0.0114(5) -0.0011(5)
C9 0.0273(6) 0.0302(7) 0.0409(8) 0.0062(6) 0.0182(6) 0.0017(5)
C10 0.0516(9) 0.0364(8) 0.0237(7) -0.0015(6) 0.0181(7) -0.0065(7)
C11 0.0192(5) 0.0186(6) 0.0227(6) 0.0019(4) 0.0023(4) 0.0030(4)
C12 0.0296(6) 0.0189(6) 0.0279(7) -0.0012(5) 0.0067(5) 0.0020(5)
C13 0.0307(7) 0.0315(8) 0.0337(8) 0.0040(6) -0.0090(6) 0.0042(6)
C14 0.0220(6) 0.0325(7) 0.0419(8) 0.0017(6) 0.0001(6) -0.0052(5)

loop_
_atom_type_symbol
_atom_type_description
_atom_type_scat_dispersion_real
_atom_type_scat_dispersion_imag
_atom_type_scat_source
C C 0.0033 0.0016 'International Tables Vol C Tables 4.2.6.8 and 6.1.1.4'
H H 0.0000 0.0000 'International Tables Vol C Tables 4.2.6.8 and 6.1.1.4'
B B 0.0013 0.0007 'International Tables Vol C Tables 4.2.6.8 and 6.1.1.4'
N N 0.0061 0.0033 'International Tables Vol C Tables 4.2.6.8 and 6.1.1.4'
O O 0.0106 0.0060 'International Tables Vol C Tables 4.2.6.8 and 6.1.1.4'
F F 0.0171 0.0103 'International Tables Vol C Tables 4.2.6.8 and 6.1.1.4'

loop_
_exptl_crystal_face_index_h
_exptl_crystal_face_index_k
_exptl_crystal_face_index_l
_exptl_crystal_face_perp_dist
1.00 0.00 0.00 0.1350
-1.00 0.00 0.00 0.1350
-1.00 1.00 1.00 0.0650
1.00 -1.00 -1.00 0.0650
1.00 1.00 -1.00 0.2300
-2.00 -1.00 3.00 0.2400

loop_
_geom_angle_atom_site_label_1
_geom_angle_atom_site_label_2
_geom_angle_atom_site_label_3
_geom_angle
_geom_angle_site_symmetry_1
_geom_angle_site_symmetry_3
_geom_angle_publ_flag
B O1 H01 113.8(12) . . ?
B O2 H02 113.1(13) . . ?
C7 N C11 112.39(9) . . ?
C7 N C8 111.55(9) . . ?
C11 N C8 115.22(9) . . ?
O1 B O2 121.02(11) . . ?
O1 B C2 122.31(11) . . ?
O2 B C2 116.65(10) . . ?
C6 C1 C2 119.43(11) . . ?
C6 C1 C7 116.89(10) . . ?
C2 C1 C7 123.64(10) . . ?
C3 C2 C1 117.84(10) . . ?
C3 C2 B 117.33(10) . . ?
C1 C2 B 124.82(10) . . ?
C4 C3 C2 122.43(12) . . ?
C4 C3 H3 118.3(9) . . ?
C2 C3 H3 119.3(9) . . ?
C5 C4 C3 118.66(12) . . ?
C5 C4 H4 120.4(10) . . ?
C3 C4 H4 120.9(10) . . ?
C4 C5 C6 120.56(11) . . ?
C4 C5 C14 121.55(12) . . ?
C6 C5 C14 117.88(12) . . ?
C5 C6 C1 121.07(11) . . ?
C5 C6 H6 121.0(9) . . ?
C1 C6 H6 117.9(9) . . ?
N C7 C1 114.05(9) . . ?
N C7 H71 106.1(9) . . ?
C1 C7 H71 109.8(8) . . ?
N C7 H72 111.2(8) . . ?
C1 C7 H72 107.5(8) . . ?
H71 C7 H72 108.1(11) . . ?
N C8 C9 110.01(10) . . ?
N C8 C10 115.67(11) . . ?
C9 C8 C10 109.39(12) . . ?
N C8 H8 106.8(8) . . ?
C9 C8 H8 106.6(8) . . ?
C10 C8 H8 108.0(8) . . ?
C8 C9 H91 110.3(10) . . ?
C8 C9 H92 108.1(10) . . ?
H91 C9 H92 109.4(15) . . ?
C8 C9 H93 111.7(10) . . ?
H91 C9 H93 111.0(14) . . ?
H92 C9 H93 106.2(14) . . ?
C8 C10 H101 111.0(10) . . ?
C8 C10 H102 107.2(10) . . ?
H101 C10 H102 109.4(14) . . ?
C8 C10 H103 113.1(11) . . ?
H101 C10 H103 107.8(15) . . ?
H102 C10 H103 108.2(15) . . ?
N C11 C12 111.07(10) . . ?
N C11 C13 115.63(11) . . ?
C12 C11 C13 110.37(11) . . ?
N C11 H11 104.7(9) . . ?
C12 C11 H11 106.8(9) . . ?
C13 C11 H11 107.7(9) . . ?
C11 C12 H121 110.5(10) . . ?
C11 C12 H122 112.1(9) . . ?
H121 C12 H122 109.8(13) . . ?
C11 C12 H123 107.3(11) . . ?
H121 C12 H123 110.0(14) . . ?
H122 C12 H123 106.9(14) . . ?
C11 C13 H131 111.1(10) . . ?
C11 C13 H132 111.3(12) . . ?
H131 C13 H132 111.7(16) . . ?
C11 C13 H133 108.9(12) . . ?
H131 C13 H133 106.2(16) . . ?
H132 C13 H133 107.4(17) . . ?
F1 C14 F3 106.71(12) . . ?
F1 C14 F2 106.45(12) . . ?
F3 C14 F2 106.12(13) . . ?
F1 C14 C5 113.24(12) . . ?
F3 C14 C5 112.08(12) . . ?
F2 C14 C5 111.76(11) . . ?

loop_
_geom_bond_atom_site_label_1
_geom_bond_atom_site_label_2
_geom_bond_distance
_geom_bond_site_symmetry_2
_geom_bond_publ_flag
F1 C14 1.3292(18) . ?
F2 C14 1.3408(18) . ?
F3 C14 1.3339(18) . ?
O1 B 1.3575(15) . ?
O1 H01 0.96(2) . ?
O2 B 1.3609(16) . ?
O2 H02 0.83(2) . ?
N C7 1.4795(15) . ?
N C11 1.4962(15) . ?
N C8 1.5017(15) . ?
B C2 1.5876(17) . ?
C1 C6 1.3917(16) . ?
C1 C2 1.4169(16) . ?
C1 C7 1.5187(16) . ?
C2 C3 1.3997(16) . ?
C3 C4 1.3925(17) . ?
C3 H3 0.995(15) . ?
C4 C5 1.3801(19) . ?
C4 H4 0.949(17) . ?
C5 C6 1.3892(18) . ?
C5 C14 1.5031(18) . ?
C6 H6 0.977(16) . ?
C7 H71 0.988(15) . ?
C7 H72 0.982(14) . ?
C8 C9 1.5242(19) . ?
C8 C10 1.5293(19) . ?
C8 H8 0.982(15) . ?
C9 H91 1.016(19) . ?
C9 H92 1.001(18) . ?
C9 H93 0.982(19) . ?
C10 H101 0.99(2) . ?
C10 H102 0.979(17) . ?
C10 H103 0.972(19) . ?
C11 C12 1.5210(17) . ?
C11 C13 1.5271(18) . ?
C11 H11 0.979(15) . ?
C12 H121 0.968(17) . ?
C12 H122 1.003(16) . ?
C12 H123 0.964(19) . ?
C13 H131 1.007(19) . ?
C13 H132 0.98(2) . ?
C13 H133 0.97(2) . ?

loop_
_geom_hbond_atom_site_label_D
_geom_hbond_atom_site_label_H
_geom_hbond_atom_site_label_A
_geom_hbond_distance_DH
_geom_hbond_distance_HA
_geom_hbond_distance_DA
_geom_hbond_angle_DHA
_geom_hbond_site_symmetry_A
O1 H01 N 0.96(2) 1.68(2) 2.6232(13) 166.8(19) .
O2 H02 O1 0.83(2) 1.93(2) 2.7547(13) 174.3(19) 3_666

loop_
_geom_torsion_atom_site_label_1
_geom_torsion_atom_site_label_2
_geom_torsion_atom_site_label_3
_geom_torsion_atom_site_label_4
_geom_torsion
_geom_torsion_site_symmetry_1
_geom_torsion_site_symmetry_2
_geom_torsion_site_symmetry_3
_geom_torsion_site_symmetry_4
_geom_torsion_publ_flag
C6 C1 C2 C3 0.08(16) . . . . ?
C7 C1 C2 C3 -177.69(11) . . . . ?
C6 C1 C2 B -179.37(11) . . . . ?
C7 C1 C2 B 2.86(18) . . . . ?
O1 B C2 C3 -157.36(11) . . . . ?
O2 B C2 C3 21.12(16) . . . . ?
O1 B C2 C1 22.09(18) . . . . ?
O2 B C2 C1 -159.42(11) . . . . ?
C1 C2 C3 C4 -0.76(18) . . . . ?
B C2 C3 C4 178.73(11) . . . . ?
C2 C3 C4 C5 0.78(19) . . . . ?
C3 C4 C5 C6 -0.12(19) . . . . ?
C3 C4 C5 C14 -178.98(12) . . . . ?
C4 C5 C6 C1 -0.54(19) . . . . ?
C14 C5 C6 C1 178.36(12) . . . . ?
C2 C1 C6 C5 0.55(18) . . . . ?
C7 C1 C6 C5 178.48(11) . . . . ?
C11 N C7 C1 -53.29(13) . . . . ?
C8 N C7 C1 175.55(10) . . . . ?
C6 C1 C7 N 119.91(11) . . . . ?
C2 C1 C7 N -62.27(15) . . . . ?
C7 N C8 C9 -85.26(12) . . . . ?
C11 N C8 C9 145.04(11) . . . . ?
C7 N C8 C10 39.27(15) . . . . ?
C11 N C8 C10 -90.43(13) . . . . ?
C7 N C11 C12 168.36(10) . . . . ?
C8 N C11 C12 -62.35(13) . . . . ?
C7 N C11 C13 -64.88(14) . . . . ?
C8 N C11 C13 64.40(14) . . . . ?
C4 C5 C14 F1 4.47(19) . . . . ?
C6 C5 C14 F1 -174.42(12) . . . . ?
C4 C5 C14 F3 -116.33(15) . . . . ?
C6 C5 C14 F3 64.79(16) . . . . ?
C4 C5 C14 F2 124.69(15) . . . . ?
C6 C5 C14 F2 -54.20(17) . . . . ?

loop_
_cod_related_entry_id
_cod_related_entry_database
_cod_related_entry_code
1 ChemSpider 21119847
